data_4326316
loop_
_publ_author_name
'Elodie E. Marlier'
'Stephen J. Tereniak'
'Keying Ding'
'Jenna E. Mulliken'
'Connie C. Lu'

_publ_section_title
;
 First-Row Transition-Metal Chloride Complexes of the Wide Bite-Angle
 DiphosphineiPrDPDBFphos and Reactivity Studies of Monovalent Nickel
;
_journal_name_full 'Inorganic Chemistry'
_journal_page_first 9290
_journal_page_last 9299
_journal_paper_doi 10.1021/ic200589e
_journal_volume 50
_journal_year 2011
_chemical_formula_moiety 'C36 H42 Cl Ni O P2'
_chemical_formula_sum 'C36 H42 Cl Ni O P2'
_chemical_formula_weight 646.80
_chemical_name_common 'iPrDPDBFphosNiCl, 4'
_chemical_name_systematic
; 
 ? 
;
_space_group_IT_number 14
_symmetry_cell_setting monoclinic
_symmetry_space_group_name_Hall '-P 2ybc'
_symmetry_space_group_name_H-M 'P 1 21/c 1'
_atom_sites_solution_hydrogens geom
_atom_sites_solution_primary direct
_atom_sites_solution_secondary difmap
_audit_creation_method SHELXL-97
_cell_angle_alpha 90.00
_cell_angle_beta 105.405(2)
_cell_angle_gamma 90.00
_cell_formula_units_Z 8
_cell_length_a 24.277(4)
_cell_length_b 17.431(3)
_cell_length_c 16.052(3)
_cell_measurement_reflns_used 4048
_cell_measurement_temperature 173(2)
_cell_measurement_theta_max 49.748
_cell_measurement_theta_min 4.674
_cell_volume 6549(2)
_computing_cell_refinement 'SAINT, Bruker'
_computing_data_collection 'SMART, Bruker'
_computing_data_reduction 'SAINT, Bruker'
_computing_molecular_graphics 'SHELXTL, Bruker'
_computing_structure_refinement 'SHELXL-97 (Sheldrick, 1997)'
_computing_structure_solution 'SHELXS-97 (Sheldrick, 1990)'
_diffrn_ambient_temperature 173(2)
_diffrn_measured_fraction_theta_full 0.998
_diffrn_measured_fraction_theta_max 0.998
_diffrn_measurement_device_type 'Siemens SMART Platform CCD'
_diffrn_measurement_method 'area detector, omega scans per phi'
_diffrn_radiation_monochromator graphite
_diffrn_radiation_source 'normal-focus sealed tube'
_diffrn_radiation_type MoK\a
_diffrn_radiation_wavelength 0.71073
_diffrn_reflns_av_R_equivalents 0.0894
_diffrn_reflns_av_sigmaI/netI 0.0875
_diffrn_reflns_limit_h_max 30
_diffrn_reflns_limit_h_min -30
_diffrn_reflns_limit_k_max 20
_diffrn_reflns_limit_k_min -21
_diffrn_reflns_limit_l_max 20
_diffrn_reflns_limit_l_min -20
_diffrn_reflns_number 56856
_diffrn_reflns_theta_full 26.37
_diffrn_reflns_theta_max 26.37
_diffrn_reflns_theta_min 1.46
_exptl_absorpt_coefficient_mu 0.799
_exptl_absorpt_correction_T_max 1.0000
_exptl_absorpt_correction_T_min 0.6502
_exptl_absorpt_correction_type multi-scan
_exptl_absorpt_process_details 'SADABS, R. Blessing, 1995'
_exptl_crystal_colour Yellow
_exptl_crystal_density_diffrn 1.312
_exptl_crystal_description Plate
_exptl_crystal_F_000 2728
_exptl_crystal_size_max 0.5
_exptl_crystal_size_mid 0.5
_exptl_crystal_size_min 0.25
_refine_diff_density_max 0.413
_refine_diff_density_min -0.409
_refine_diff_density_rms 0.074
_refine_ls_extinction_method none
_refine_ls_goodness_of_fit_ref 1.029
_refine_ls_hydrogen_treatment riding
_refine_ls_matrix_type full
_refine_ls_number_parameters 755
_refine_ls_number_reflns 13372
_refine_ls_number_restraints 0
_refine_ls_restrained_S_all 1.029
_refine_ls_R_factor_all 0.1100
_refine_ls_R_factor_gt 0.0540
_refine_ls_shift/su_max 0.001
_refine_ls_shift/su_mean 0.000
_refine_ls_structure_factor_coef Fsqd
_refine_ls_weighting_details 'calc w=1/[\s^2^(Fo^2^)+(0.0388P)^2^+1.0008P] where P=(Fo^2^+2Fc^2^)/3'
_refine_ls_weighting_scheme calc
_refine_ls_wR_factor_gt 0.0904
_refine_ls_wR_factor_ref 0.1043
_reflns_number_gt 8349
_reflns_number_total 13372
_reflns_threshold_expression >2sigma(I)
_cod_data_source_file ic200589e_si_003_4.cif
_cod_data_source_block complex4
_cod_original_cell_volume 6548.6(18)
_cod_database_code 4326316

loop_
_symmetry_equiv_pos_as_xyz
'x, y, z'
'-x, y+1/2, -z+1/2'
'-x, -y, -z'
'x, -y-1/2, z-1/2'

loop_
_atom_site_label
_atom_site_type_symbol
_atom_site_fract_x
_atom_site_fract_y
_atom_site_fract_z
_atom_site_U_iso_or_equiv
_atom_site_adp_type
_atom_site_occupancy
_atom_site_symmetry_multiplicity
_atom_site_calc_flag
_atom_site_refinement_flags
Ni1A Ni 0.200640(17) 0.29224(2) 0.63719(3) 0.02570(11) Uani 1 1 d .
Ni1B Ni 0.447248(18) 0.72000(2) 0.66644(3) 0.02544(11) Uani 1 1 d .
O1A O 0.05491(9) 0.09879(12) 0.57855(13) 0.0292(5) Uani 1 1 d .
O1B O 0.23461(9) 0.65522(12) 0.55957(14) 0.0298(5) Uani 1 1 d .
Cl1A Cl 0.19885(4) 0.32629(6) 0.76601(5) 0.0460(3) Uani 1 1 d .
Cl1B Cl 0.48661(4) 0.80378(5) 0.76518(5) 0.0400(2) Uani 1 1 d .
P1A P 0.15273(4) 0.35341(5) 0.51975(5) 0.0246(2) Uani 1 1 d .
P1B P 0.42292(4) 0.78722(5) 0.54369(5) 0.0249(2) Uani 1 1 d .
P2A P 0.25102(4) 0.19188(5) 0.61489(5) 0.0265(2) Uani 1 1 d .
P2B P 0.44080(4) 0.59162(5) 0.66144(5) 0.0255(2) Uani 1 1 d .
C1A C 0.07758(15) 0.4824(2) 0.4793(2) 0.0407(9) Uani 1 1 d .
H1AA H 0.0560 0.5209 0.5021 0.061 Uiso 1 1 calc R
H1AB H 0.0511 0.4509 0.4361 0.061 Uiso 1 1 calc R
H1AC H 0.1045 0.5081 0.4526 0.061 Uiso 1 1 calc R
C1B C 0.53254(14) 0.8457(2) 0.5550(2) 0.0425(10) Uani 1 1 d .
H1BA H 0.5670 0.8423 0.5343 0.064 Uiso 1 1 calc R
H1BB H 0.5413 0.8280 0.6151 0.064 Uiso 1 1 calc R
H1BC H 0.5195 0.8991 0.5518 0.064 Uiso 1 1 calc R
C2A C 0.07042(15) 0.4005(2) 0.6042(2) 0.0409(9) Uani 1 1 d .
H2AA H 0.0540 0.4435 0.6289 0.061 Uiso 1 1 calc R
H2AB H 0.0919 0.3673 0.6509 0.061 Uiso 1 1 calc R
H2AC H 0.0397 0.3709 0.5658 0.061 Uiso 1 1 calc R
C2B C 0.50889(15) 0.71458(19) 0.4907(2) 0.0378(9) Uani 1 1 d .
H2BA H 0.5403 0.7178 0.4631 0.057 Uiso 1 1 calc R
H2BB H 0.4783 0.6825 0.4554 0.057 Uiso 1 1 calc R
H2BC H 0.5228 0.6919 0.5483 0.057 Uiso 1 1 calc R
C3A C 0.11050(14) 0.43143(19) 0.5529(2) 0.0284(8) Uani 1 1 d .
H3AA H 0.1386 0.4654 0.5932 0.034 Uiso 1 1 calc R
C3B C 0.48561(13) 0.79547(18) 0.4988(2) 0.0296(8) Uani 1 1 d .
H3BA H 0.4729 0.8188 0.4398 0.036 Uiso 1 1 calc R
C4A C 0.22915(15) 0.4672(2) 0.5035(2) 0.0412(10) Uani 1 1 d .
H4AA H 0.2501 0.4931 0.4672 0.062 Uiso 1 1 calc R
H4AB H 0.2563 0.4440 0.5535 0.062 Uiso 1 1 calc R
H4AC H 0.2054 0.5046 0.5235 0.062 Uiso 1 1 calc R
C4B C 0.39464(16) 0.9382(2) 0.4803(2) 0.0417(10) Uani 1 1 d .
H4BA H 0.3902 0.9919 0.4954 0.063 Uiso 1 1 calc R
H4BB H 0.3595 0.9206 0.4391 0.063 Uiso 1 1 calc R
H4BC H 0.4267 0.9338 0.4541 0.063 Uiso 1 1 calc R
C5A C 0.22744(14) 0.35044(19) 0.4129(2) 0.0334(9) Uani 1 1 d .
H5AA H 0.2447 0.3790 0.3736 0.050 Uiso 1 1 calc R
H5AB H 0.2032 0.3094 0.3809 0.050 Uiso 1 1 calc R
H5AC H 0.2577 0.3280 0.4596 0.050 Uiso 1 1 calc R
C5B C 0.35836(15) 0.8961(2) 0.6064(2) 0.0419(10) Uani 1 1 d .
H5BA H 0.3554 0.9495 0.6237 0.063 Uiso 1 1 calc R
H5BB H 0.3666 0.8631 0.6577 0.063 Uiso 1 1 calc R
H5BC H 0.3222 0.8802 0.5664 0.063 Uiso 1 1 calc R
C6A C 0.19124(13) 0.40478(18) 0.45112(19) 0.0261(8) Uani 1 1 d .
H6AA H 0.1624 0.4298 0.4025 0.031 Uiso 1 1 calc R
C6B C 0.40651(15) 0.88884(18) 0.5619(2) 0.0311(8) Uani 1 1 d .
H6BA H 0.4415 0.9105 0.6029 0.037 Uiso 1 1 calc R
C7A C 0.09734(14) 0.29919(18) 0.4430(2) 0.0270(8) Uani 1 1 d .
C7B C 0.36341(14) 0.76016(18) 0.4518(2) 0.0260(8) Uani 1 1 d .
C8A C 0.08448(15) 0.3093(2) 0.3544(2) 0.0359(9) Uani 1 1 d .
H8AA H 0.1056 0.3451 0.3305 0.043 Uiso 1 1 calc R
C8B C 0.36803(15) 0.75342(19) 0.3672(2) 0.0330(9) Uani 1 1 d .
H8BA H 0.4035 0.7631 0.3548 0.040 Uiso 1 1 calc R
C9A C 0.04092(16) 0.2676(2) 0.3004(2) 0.0421(10) Uani 1 1 d .
H9AA H 0.0333 0.2735 0.2396 0.051 Uiso 1 1 calc R
C9B C 0.32058(17) 0.7325(2) 0.3013(2) 0.0399(10) Uani 1 1 d .
H9BA H 0.3241 0.7265 0.2441 0.048 Uiso 1 1 calc R
C10A C 0.00846(15) 0.2176(2) 0.3338(2) 0.0377(9) Uani 1 1 d .
H10A H -0.0222 0.1909 0.2957 0.045 Uiso 1 1 calc R
C10B C 0.26889(16) 0.72034(19) 0.3182(2) 0.0366(9) Uani 1 1 d .
H10B H 0.2367 0.7072 0.2721 0.044 Uiso 1 1 calc R
C11A C 0.01986(14) 0.20563(18) 0.4224(2) 0.0293(8) Uani 1 1 d .
C11B C 0.26242(14) 0.72685(18) 0.4019(2) 0.0306(8) Uani 1 1 d .
C12A C 0.06520(13) 0.24592(18) 0.4759(2) 0.0263(8) Uani 1 1 d .
H12A H 0.0746 0.2371 0.5364 0.032 Uiso 1 1 calc R
C12B C 0.31074(13) 0.74532(18) 0.4680(2) 0.0272(8) Uani 1 1 d .
H12B H 0.3077 0.7479 0.5257 0.033 Uiso 1 1 calc R
C13A C -0.01813(14) 0.15558(19) 0.4571(2) 0.0314(8) Uani 1 1 d .
C13B C 0.20524(14) 0.71907(19) 0.4174(2) 0.0319(8) Uani 1 1 d .
C14A C -0.07736(15) 0.1544(2) 0.4177(2) 0.0376(9) Uani 1 1 d .
H14A H -0.0918 0.1837 0.3667 0.045 Uiso 1 1 calc R
C14B C 0.15642(15) 0.7469(2) 0.3565(2) 0.0398(9) Uani 1 1 d .
H14B H 0.1610 0.7682 0.3043 0.048 Uiso 1 1 calc R
C15A C -0.11551(15) 0.1123(2) 0.4506(2) 0.0425(10) Uani 1 1 d .
H15A H -0.1550 0.1129 0.4211 0.051 Uiso 1 1 calc R
C15B C 0.10201(16) 0.7447(2) 0.3688(3) 0.0473(11) Uani 1 1 d .
H15B H 0.0707 0.7645 0.3254 0.057 Uiso 1 1 calc R
C16A C -0.09709(15) 0.0695(2) 0.5253(2) 0.0387(9) Uani 1 1 d .
H16A H -0.1233 0.0418 0.5484 0.046 Uiso 1 1 calc R
C16B C 0.09286(15) 0.7142(2) 0.4430(3) 0.0438(10) Uani 1 1 d .
H16B H 0.0556 0.7123 0.4512 0.053 Uiso 1 1 calc R
C17A C -0.03884(15) 0.06844(19) 0.5655(2) 0.0322(8) Uani 1 1 d .
C17B C 0.13970(14) 0.68630(19) 0.5056(2) 0.0346(9) Uani 1 1 d .
C18A C -0.00124(14) 0.10991(19) 0.5308(2) 0.0308(8) Uani 1 1 d .
C18B C 0.19372(14) 0.68801(19) 0.4914(2) 0.0315(8) Uani 1 1 d .
C19B C 0.14728(14) 0.6513(2) 0.5901(2) 0.0352(9) Uani 1 1 d .
C19A C -0.00445(14) 0.02965(19) 0.6406(2) 0.0326(8) Uani 1 1 d .
C20B C 0.11003(16) 0.6333(2) 0.6399(3) 0.0427(10) Uani 1 1 d .
H20B H 0.0706 0.6461 0.6213 0.051 Uiso 1 1 calc R
C20A C -0.01631(16) -0.0195(2) 0.7026(2) 0.0402(10) Uani 1 1 d .
H20A H -0.0545 -0.0331 0.7008 0.048 Uiso 1 1 calc R
C21B C 0.13259(16) 0.5966(2) 0.7170(3) 0.0456(10) Uani 1 1 d .
H21B H 0.1085 0.5854 0.7534 0.055 Uiso 1 1 calc R
C21A C 0.02902(17) -0.0476(2) 0.7662(2) 0.0407(10) Uani 1 1 d .
H21A H 0.0220 -0.0803 0.8096 0.049 Uiso 1 1 calc R
C22B C 0.18987(15) 0.5751(2) 0.7431(2) 0.0396(9) Uani 1 1 d .
H22B H 0.2034 0.5490 0.7966 0.048 Uiso 1 1 calc R
C22A C 0.08468(16) -0.02889(19) 0.7679(2) 0.0362(9) Uani 1 1 d .
H22A H 0.1147 -0.0500 0.8125 0.043 Uiso 1 1 calc R
C23B C 0.22860(14) 0.59049(19) 0.6935(2) 0.0324(8) Uani 1 1 d .
C23A C 0.09913(14) 0.01939(18) 0.7075(2) 0.0289(8) Uani 1 1 d .
C24B C 0.20490(14) 0.63210(19) 0.6187(2) 0.0299(8) Uani 1 1 d .
C24A C 0.05245(14) 0.04875(18) 0.6458(2) 0.0281(8) Uani 1 1 d .
C25B C 0.28702(14) 0.55667(19) 0.7165(2) 0.0290(8) Uani 1 1 d .
C25A C 0.16012(14) 0.03220(19) 0.70928(19) 0.0274(8) Uani 1 1 d .
C26B C 0.29561(15) 0.48708(19) 0.7614(2) 0.0327(8) Uani 1 1 d .
H26B H 0.2650 0.4641 0.7790 0.039 Uiso 1 1 calc R
C26A C 0.20118(15) -0.02314(19) 0.7451(2) 0.0331(9) Uani 1 1 d .
H26A H 0.1902 -0.0683 0.7696 0.040 Uiso 1 1 calc R
C27B C 0.34806(16) 0.4517(2) 0.7802(2) 0.0360(9) Uani 1 1 d .
H27B H 0.3536 0.4053 0.8123 0.043 Uiso 1 1 calc R
C27A C 0.25718(15) -0.0130(2) 0.7454(2) 0.0362(9) Uani 1 1 d .
H27A H 0.2847 -0.0506 0.7715 0.043 Uiso 1 1 calc R
C28B C 0.39291(15) 0.48235(19) 0.7534(2) 0.0335(8) Uani 1 1 d .
H28B H 0.4287 0.4566 0.7662 0.040 Uiso 1 1 calc R
C28A C 0.27421(14) 0.05149(18) 0.7080(2) 0.0303(8) Uani 1 1 d .
H28A H 0.3129 0.0571 0.7068 0.036 Uiso 1 1 calc R
C29B C 0.38572(14) 0.55120(18) 0.70743(19) 0.0256(8) Uani 1 1 d .
C29A C 0.23447(13) 0.10787(18) 0.67220(19) 0.0245(7) Uani 1 1 d .
C30B C 0.33300(14) 0.58782(18) 0.69096(19) 0.0259(8) Uani 1 1 d .
H30B H 0.3281 0.6356 0.6614 0.031 Uiso 1 1 calc R
C30A C 0.17787(13) 0.09811(18) 0.67460(18) 0.0253(8) Uani 1 1 d .
H30A H 0.1508 0.1373 0.6521 0.030 Uiso 1 1 calc R
C31B C 0.37234(14) 0.5601(2) 0.4953(2) 0.0398(9) Uani 1 1 d .
H31D H 0.3678 0.5322 0.4409 0.060 Uiso 1 1 calc R
H31E H 0.3718 0.6154 0.4843 0.060 Uiso 1 1 calc R
H31F H 0.3409 0.5467 0.5204 0.060 Uiso 1 1 calc R
C31A C 0.33927(15) 0.2284(2) 0.7591(2) 0.0484(11) Uani 1 1 d .
H31A H 0.3798 0.2406 0.7830 0.073 Uiso 1 1 calc R
H31B H 0.3291 0.1845 0.7902 0.073 Uiso 1 1 calc R
H31C H 0.3160 0.2728 0.7654 0.073 Uiso 1 1 calc R
C32B C 0.43272(18) 0.45088(19) 0.5679(2) 0.0484(11) Uani 1 1 d .
H32D H 0.4271 0.4271 0.5110 0.073 Uiso 1 1 calc R
H32E H 0.4031 0.4328 0.5945 0.073 Uiso 1 1 calc R
H32F H 0.4705 0.4369 0.6048 0.073 Uiso 1 1 calc R
C32A C 0.34934(15) 0.2729(2) 0.6148(3) 0.0569(12) Uani 1 1 d .
H32A H 0.3897 0.2834 0.6428 0.085 Uiso 1 1 calc R
H32B H 0.3268 0.3193 0.6160 0.085 Uiso 1 1 calc R
H32C H 0.3451 0.2575 0.5547 0.085 Uiso 1 1 calc R
C33B C 0.42875(14) 0.53827(18) 0.55790(19) 0.0277(8) Uani 1 1 d .
H33B H 0.4596 0.5543 0.5308 0.033 Uiso 1 1 calc R
C33A C 0.32821(14) 0.2083(2) 0.6630(2) 0.0370(9) Uani 1 1 d .
H33A H 0.3495 0.1602 0.6576 0.044 Uiso 1 1 calc R
C34B C 0.52207(15) 0.5818(2) 0.8202(2) 0.0419(10) Uani 1 1 d .
H34D H 0.5578 0.5593 0.8549 0.063 Uiso 1 1 calc R
H34E H 0.4911 0.5698 0.8467 0.063 Uiso 1 1 calc R
H34F H 0.5264 0.6376 0.8177 0.063 Uiso 1 1 calc R
C34A C 0.18566(15) 0.1159(2) 0.4707(2) 0.0393(9) Uani 1 1 d .
H34A H 0.1795 0.1038 0.4093 0.059 Uiso 1 1 calc R
H34B H 0.1565 0.1525 0.4778 0.059 Uiso 1 1 calc R
H34C H 0.1830 0.0688 0.5028 0.059 Uiso 1 1 calc R
C35B C 0.55711(14) 0.5622(2) 0.6879(2) 0.0489(11) Uani 1 1 d .
H35D H 0.5919 0.5382 0.7236 0.073 Uiso 1 1 calc R
H35E H 0.5634 0.6175 0.6839 0.073 Uiso 1 1 calc R
H35F H 0.5476 0.5397 0.6299 0.073 Uiso 1 1 calc R
C35A C 0.29114(17) 0.0940(2) 0.4999(2) 0.0565(12) Uani 1 1 d .
H35A H 0.2852 0.0775 0.4398 0.085 Uiso 1 1 calc R
H35B H 0.2893 0.0494 0.5362 0.085 Uiso 1 1 calc R
H35C H 0.3287 0.1184 0.5201 0.085 Uiso 1 1 calc R
C36B C 0.50795(13) 0.5488(2) 0.7287(2) 0.0304(8) Uani 1 1 d .
H36B H 0.5021 0.4922 0.7323 0.036 Uiso 1 1 calc R
C36A C 0.24485(14) 0.15130(19) 0.5056(2) 0.0311(8) Uani 1 1 d .
H36A H 0.2476 0.1953 0.4669 0.037 Uiso 1 1 calc R

loop_
_atom_site_aniso_label
_atom_site_aniso_U_11
_atom_site_aniso_U_22
_atom_site_aniso_U_33
_atom_site_aniso_U_23
_atom_site_aniso_U_13
_atom_site_aniso_U_12
Ni1A 0.0286(2) 0.0257(3) 0.0234(2) -0.00024(19) 0.00783(18) 0.0009(2)
Ni1B 0.0288(2) 0.0233(2) 0.0245(2) 0.00060(19) 0.00765(18) -0.0009(2)
O1A 0.0273(13) 0.0269(13) 0.0349(13) -0.0001(11) 0.0108(11) -0.0028(11)
O1B 0.0222(12) 0.0303(14) 0.0364(14) 0.0007(11) 0.0069(11) 0.0015(11)
Cl1A 0.0699(7) 0.0475(6) 0.0244(5) -0.0056(4) 0.0192(5) -0.0048(5)
Cl1B 0.0515(6) 0.0371(6) 0.0276(5) -0.0080(4) 0.0037(4) -0.0086(5)
P1A 0.0269(5) 0.0231(5) 0.0244(5) -0.0013(4) 0.0075(4) -0.0004(4)
P1B 0.0284(5) 0.0220(5) 0.0257(5) 0.0018(4) 0.0096(4) 0.0011(4)
P2A 0.0246(5) 0.0256(5) 0.0299(5) 0.0020(4) 0.0083(4) 0.0005(4)
P2B 0.0258(5) 0.0240(5) 0.0273(5) 0.0017(4) 0.0084(4) 0.0000(4)
C1A 0.039(2) 0.038(2) 0.045(2) 0.0004(18) 0.0118(18) 0.0097(18)
C1B 0.033(2) 0.047(3) 0.051(2) -0.006(2) 0.0183(19) -0.0093(19)
C2A 0.038(2) 0.044(2) 0.048(2) -0.0014(19) 0.0224(19) 0.0058(19)
C2B 0.038(2) 0.039(2) 0.041(2) 0.0058(18) 0.0194(18) 0.0092(18)
C3A 0.0289(19) 0.028(2) 0.0280(19) -0.0028(15) 0.0073(16) 0.0007(16)
C3B 0.0313(19) 0.027(2) 0.035(2) 0.0051(16) 0.0168(16) 0.0004(16)
C4A 0.046(2) 0.032(2) 0.051(2) -0.0082(18) 0.022(2) -0.0164(19)
C4B 0.055(3) 0.029(2) 0.044(2) 0.0081(18) 0.016(2) 0.0060(19)
C5A 0.039(2) 0.033(2) 0.032(2) 0.0016(16) 0.0164(17) 0.0022(17)
C5B 0.053(2) 0.030(2) 0.050(2) 0.0039(18) 0.026(2) 0.0058(19)
C6A 0.0304(19) 0.0240(19) 0.0249(18) 0.0027(15) 0.0093(15) -0.0045(16)
C6B 0.041(2) 0.0203(19) 0.034(2) 0.0021(15) 0.0132(17) 0.0027(16)
C7A 0.0293(19) 0.0233(19) 0.0264(18) -0.0006(15) 0.0044(15) 0.0005(15)
C7B 0.033(2) 0.0195(19) 0.0260(18) -0.0008(14) 0.0086(15) 0.0020(15)
C8A 0.041(2) 0.032(2) 0.032(2) 0.0043(17) 0.0040(17) -0.0075(18)
C8B 0.043(2) 0.030(2) 0.030(2) -0.0002(16) 0.0162(18) -0.0015(17)
C9A 0.051(2) 0.044(3) 0.026(2) 0.0012(18) -0.0005(18) -0.008(2)
C9B 0.059(3) 0.035(2) 0.025(2) -0.0032(17) 0.0107(19) 0.000(2)
C10A 0.039(2) 0.030(2) 0.037(2) -0.0027(17) -0.0027(17) -0.0059(18)
C10B 0.050(2) 0.028(2) 0.028(2) -0.0003(16) 0.0023(18) -0.0010(18)
C11A 0.0301(19) 0.0200(19) 0.036(2) -0.0025(16) 0.0052(16) -0.0006(16)
C11B 0.037(2) 0.0200(19) 0.033(2) 0.0030(15) 0.0054(16) 0.0024(16)
C12A 0.0229(18) 0.0235(19) 0.0301(19) -0.0028(15) 0.0029(15) 0.0017(15)
C12B 0.032(2) 0.0213(19) 0.0273(19) 0.0040(15) 0.0058(16) 0.0016(15)
C13A 0.028(2) 0.024(2) 0.040(2) -0.0095(17) 0.0053(17) -0.0017(16)
C13B 0.033(2) 0.023(2) 0.036(2) -0.0030(16) 0.0028(16) 0.0004(16)
C14A 0.036(2) 0.029(2) 0.044(2) -0.0119(18) 0.0041(18) -0.0016(18)
C14B 0.039(2) 0.027(2) 0.044(2) -0.0019(18) -0.0040(18) 0.0026(18)
C15A 0.025(2) 0.035(2) 0.064(3) -0.017(2) 0.007(2) -0.0062(18)
C15B 0.037(2) 0.041(3) 0.052(3) -0.011(2) -0.009(2) 0.010(2)
C16A 0.033(2) 0.030(2) 0.056(3) -0.0081(19) 0.018(2) -0.0111(17)
C16B 0.025(2) 0.038(2) 0.063(3) -0.021(2) 0.0037(19) -0.0013(18)
C17A 0.031(2) 0.025(2) 0.044(2) -0.0091(17) 0.0185(18) -0.0072(16)
C17B 0.024(2) 0.026(2) 0.050(2) -0.0126(18) 0.0049(17) 0.0016(16)
C18A 0.0217(19) 0.029(2) 0.041(2) -0.0090(17) 0.0065(16) -0.0010(16)
C18B 0.0260(19) 0.0206(19) 0.043(2) -0.0086(16) 0.0002(17) 0.0006(15)
C19B 0.026(2) 0.030(2) 0.050(2) -0.0148(18) 0.0118(18) -0.0080(17)
C19A 0.036(2) 0.026(2) 0.041(2) -0.0091(17) 0.0197(18) -0.0041(17)
C20B 0.032(2) 0.039(2) 0.065(3) -0.021(2) 0.025(2) -0.0058(18)
C20A 0.043(2) 0.032(2) 0.056(3) -0.0107(19) 0.031(2) -0.0093(19)
C21B 0.040(2) 0.048(3) 0.060(3) -0.020(2) 0.032(2) -0.011(2)
C21A 0.056(3) 0.033(2) 0.043(2) -0.0009(18) 0.032(2) -0.008(2)
C22B 0.043(2) 0.041(2) 0.043(2) -0.0090(18) 0.0259(19) -0.0097(19)
C22A 0.052(2) 0.032(2) 0.030(2) -0.0024(16) 0.0204(18) -0.0037(19)
C23B 0.035(2) 0.026(2) 0.041(2) -0.0099(17) 0.0182(18) -0.0051(17)
C23A 0.042(2) 0.022(2) 0.0276(19) -0.0051(15) 0.0179(17) -0.0061(16)
C24B 0.028(2) 0.024(2) 0.042(2) -0.0083(16) 0.0170(17) -0.0044(16)
C24A 0.037(2) 0.0232(19) 0.0282(19) -0.0013(15) 0.0157(17) -0.0024(16)
C25B 0.036(2) 0.029(2) 0.0245(18) -0.0050(15) 0.0131(16) -0.0051(17)
C25A 0.035(2) 0.027(2) 0.0229(18) -0.0025(15) 0.0117(15) -0.0026(16)
C26B 0.037(2) 0.034(2) 0.030(2) 0.0019(17) 0.0154(17) -0.0079(18)
C26A 0.042(2) 0.026(2) 0.032(2) 0.0038(16) 0.0103(17) -0.0013(18)
C27B 0.050(2) 0.025(2) 0.035(2) 0.0059(16) 0.0151(18) -0.0039(18)
C27A 0.038(2) 0.030(2) 0.038(2) 0.0060(17) 0.0053(18) 0.0064(18)
C28B 0.038(2) 0.031(2) 0.032(2) 0.0023(17) 0.0117(17) 0.0002(17)
C28A 0.029(2) 0.026(2) 0.035(2) -0.0006(16) 0.0077(16) 0.0011(16)
C29B 0.034(2) 0.0204(19) 0.0246(18) -0.0018(14) 0.0123(15) -0.0034(16)
C29A 0.0263(19) 0.0230(19) 0.0225(17) -0.0019(14) 0.0036(14) -0.0020(15)
C30B 0.035(2) 0.0188(18) 0.0257(18) -0.0008(14) 0.0123(16) -0.0003(16)
C30A 0.0295(19) 0.0226(19) 0.0235(18) 0.0001(15) 0.0067(15) 0.0040(15)
C31B 0.041(2) 0.032(2) 0.041(2) -0.0076(17) 0.0017(18) 0.0032(18)
C31A 0.035(2) 0.042(3) 0.058(3) -0.010(2) -0.0070(19) -0.0031(19)
C32B 0.079(3) 0.029(2) 0.037(2) 0.0015(17) 0.014(2) 0.013(2)
C32A 0.027(2) 0.064(3) 0.077(3) 0.021(2) 0.009(2) -0.012(2)
C33B 0.033(2) 0.026(2) 0.0275(19) 0.0010(15) 0.0124(16) 0.0036(16)
C33A 0.0233(18) 0.032(2) 0.052(2) 0.0021(18) 0.0029(17) -0.0004(17)
C34B 0.040(2) 0.041(2) 0.035(2) 0.0007(18) -0.0056(17) 0.0029(19)
C34A 0.050(2) 0.038(2) 0.031(2) -0.0075(17) 0.0128(18) -0.0055(19)
C35B 0.026(2) 0.064(3) 0.054(3) 0.006(2) 0.0063(19) 0.005(2)
C35A 0.061(3) 0.065(3) 0.049(3) -0.006(2) 0.023(2) 0.022(2)
C36B 0.0271(19) 0.032(2) 0.031(2) 0.0050(16) 0.0054(15) 0.0065(16)
C36A 0.036(2) 0.028(2) 0.032(2) 0.0015(16) 0.0127(16) 0.0043(17)

loop_
_atom_type_symbol
_atom_type_description
_atom_type_scat_dispersion_real
_atom_type_scat_dispersion_imag
_atom_type_scat_source
C C 0.0033 0.0016 'International Tables Vol C Tables 4.2.6.8 and 6.1.1.4'
H H 0.0000 0.0000 'International Tables Vol C Tables 4.2.6.8 and 6.1.1.4'
O O 0.0106 0.0060 'International Tables Vol C Tables 4.2.6.8 and 6.1.1.4'
P P 0.1023 0.0942 'International Tables Vol C Tables 4.2.6.8 and 6.1.1.4'
Cl Cl 0.1484 0.1585 'International Tables Vol C Tables 4.2.6.8 and 6.1.1.4'
Ni Ni 0.3393 1.1124 'International Tables Vol C Tables 4.2.6.8 and 6.1.1.4'

loop_
_geom_angle_atom_site_label_1
_geom_angle_atom_site_label_2
_geom_angle_atom_site_label_3
_geom_angle
Cl1A Ni1A P1A 122.94(4)
Cl1A Ni1A P2A 121.53(4)
P1A Ni1A P2A 115.53(4)
Cl1B Ni1B P1B 104.61(4)
Cl1B Ni1B P2B 135.00(4)
P1B Ni1B P2B 119.49(4)
C18A O1A C24A 106.0(2)
C18B O1B C24B 105.4(2)
C7A P1A C6A 104.26(14)
C7A P1A C3A 102.00(15)
C6A P1A C3A 102.71(14)
C7A P1A Ni1A 116.87(11)
C6A P1A Ni1A 120.39(11)
C3A P1A Ni1A 108.25(10)
C7B P1B C3B 105.09(15)
C7B P1B C6B 102.50(15)
C3B P1B C6B 102.72(15)
C7B P1B Ni1B 122.87(11)
C3B P1B Ni1B 109.37(11)
C6B P1B Ni1B 112.28(11)
C29A P2A C33A 104.29(15)
C29A P2A C36A 101.32(15)
C33A P2A C36A 105.77(16)
C29A P2A Ni1A 110.24(11)
C33A P2A Ni1A 110.59(12)
C36A P2A Ni1A 122.86(11)
C29B P2B C36B 103.48(15)
C29B P2B C33B 102.10(14)
C36B P2B C33B 102.96(15)
C29B P2B Ni1B 114.89(11)
C36B P2B Ni1B 109.78(12)
C33B P2B Ni1B 121.60(10)
C3A C1A H1AA 109.5
C3A C1A H1AB 109.5
H1AA C1A H1AB 109.5
C3A C1A H1AC 109.5
H1AA C1A H1AC 109.5
H1AB C1A H1AC 109.5
C3B C1B H1BA 109.5
C3B C1B H1BB 109.5
H1BA C1B H1BB 109.5
C3B C1B H1BC 109.5
H1BA C1B H1BC 109.5
H1BB C1B H1BC 109.5
C3A C2A H2AA 109.5
C3A C2A H2AB 109.5
H2AA C2A H2AB 109.5
C3A C2A H2AC 109.5
H2AA C2A H2AC 109.5
H2AB C2A H2AC 109.5
C3B C2B H2BA 109.5
C3B C2B H2BB 109.5
H2BA C2B H2BB 109.5
C3B C2B H2BC 109.5
H2BA C2B H2BC 109.5
H2BB C2B H2BC 109.5
C1A C3A C2A 110.2(3)
C1A C3A P1A 114.7(2)
C2A C3A P1A 111.9(2)
C1A C3A H3AA 106.5
C2A C3A H3AA 106.5
P1A C3A H3AA 106.5
C1B C3B C2B 110.0(3)
C1B C3B P1B 112.0(2)
C2B C3B P1B 108.7(2)
C1B C3B H3BA 108.7
C2B C3B H3BA 108.7
P1B C3B H3BA 108.7
C6A C4A H4AA 109.5
C6A C4A H4AB 109.5
H4AA C4A H4AB 109.5
C6A C4A H4AC 109.5
H4AA C4A H4AC 109.5
H4AB C4A H4AC 109.5
C6B C4B H4BA 109.5
C6B C4B H4BB 109.5
H4BA C4B H4BB 109.5
C6B C4B H4BC 109.5
H4BA C4B H4BC 109.5
H4BB C4B H4BC 109.5
C6A C5A H5AA 109.5
C6A C5A H5AB 109.5
H5AA C5A H5AB 109.5
C6A C5A H5AC 109.5
H5AA C5A H5AC 109.5
H5AB C5A H5AC 109.5
C6B C5B H5BA 109.5
C6B C5B H5BB 109.5
H5BA C5B H5BB 109.5
C6B C5B H5BC 109.5
H5BA C5B H5BC 109.5
H5BB C5B H5BC 109.5
C4A C6A C5A 109.7(3)
C4A C6A P1A 110.0(2)
C5A C6A P1A 112.0(2)
C4A C6A H6AA 108.4
C5A C6A H6AA 108.4
P1A C6A H6AA 108.4
C5B C6B C4B 111.1(3)
C5B C6B P1B 112.0(2)
C4B C6B P1B 113.7(2)
C5B C6B H6BA 106.5
C4B C6B H6BA 106.5
P1B C6B H6BA 106.5
C8A C7A C12A 118.3(3)
C8A C7A P1A 123.4(3)
C12A C7A P1A 118.2(2)
C12B C7B C8B 118.7(3)
C12B C7B P1B 117.7(2)
C8B C7B P1B 123.7(3)
C9A C8A C7A 120.1(3)
C9A C8A H8AA 119.9
C7A C8A H8AA 119.9
C9B C8B C7B 119.9(3)
C9B C8B H8BA 120.1
C7B C8B H8BA 120.1
C10A C9A C8A 120.8(3)
C10A C9A H9AA 119.6
C8A C9A H9AA 119.6
C10B C9B C8B 120.5(3)
C10B C9B H9BA 119.8
C8B C9B H9BA 119.8
C9A C10A C11A 121.0(3)
C9A C10A H10A 119.5
C11A C10A H10A 119.5
C9B C10B C11B 121.4(3)
C9B C10B H10B 119.3
C11B C10B H10B 119.3
C10A C11A C12A 117.7(3)
C10A C11A C13A 119.9(3)
C12A C11A C13A 122.3(3)
C12B C11B C10B 117.6(3)
C12B C11B C13B 122.0(3)
C10B C11B C13B 120.3(3)
C11A C12A C7A 122.0(3)
C11A C12A H12A 119.0
C7A C12A H12A 119.0
C11B C12B C7B 121.9(3)
C11B C12B H12B 119.0
C7B C12B H12B 119.0
C18A C13A C14A 114.1(3)
C18A C13A C11A 125.7(3)
C14A C13A C11A 120.2(3)
C18B C13B C14B 113.7(3)
C18B C13B C11B 125.9(3)
C14B C13B C11B 120.4(3)
C15A C14A C13A 122.7(3)
C15A C14A H14A 118.6
C13A C14A H14A 118.6
C15B C14B C13B 123.3(4)
C15B C14B H14B 118.3
C13B C14B H14B 118.3
C16A C15A C14A 121.3(3)
C16A C15A H15A 119.4
C14A C15A H15A 119.4
C16B C15B C14B 120.9(4)
C16B C15B H15B 119.6
C14B C15B H15B 119.6
C15A C16A C17A 117.7(3)
C15A C16A H16A 121.1
C17A C16A H16A 121.1
C15B C16B C17B 118.2(4)
C15B C16B H16B 120.9
C17B C16B H16B 120.9
C16A C17A C18A 120.1(3)
C16A C17A C19A 133.5(3)
C18A C17A C19A 106.4(3)
C18B C17B C16B 119.9(4)
C18B C17B C19B 105.8(3)
C16B C17B C19B 134.3(3)
O1A C18A C17A 111.0(3)
O1A C18A C13A 124.9(3)
C17A C18A C13A 124.1(3)
O1B C18B C17B 111.6(3)
O1B C18B C13B 124.4(3)
C17B C18B C13B 123.9(3)
C24B C19B C20B 120.4(4)
C24B C19B C17B 106.0(3)
C20B C19B C17B 133.6(3)
C20A C19A C24A 119.2(3)
C20A C19A C17A 134.4(3)
C24A C19A C17A 106.4(3)
C21B C20B C19B 117.3(4)
C21B C20B H20B 121.4
C19B C20B H20B 121.4
C21A C20A C19A 118.1(3)
C21A C20A H20A 121.0
C19A C20A H20A 121.0
C20B C21B C22B 121.7(3)
C20B C21B H21B 119.2
C22B C21B H21B 119.2
C20A C21A C22A 120.9(3)
C20A C21A H21A 119.5
C22A C21A H21A 119.5
C21B C22B C23B 122.7(4)
C21B C22B H22B 118.6
C23B C22B H22B 118.6
C21A C22A C23A 123.5(4)
C21A C22A H22A 118.2
C23A C22A H22A 118.2
C24B C23B C22B 113.7(3)
C24B C23B C25B 124.7(3)
C22B C23B C25B 121.2(3)
C24A C23A C22A 114.1(3)
C24A C23A C25A 125.2(3)
C22A C23A C25A 120.5(3)
C23B C24B C19B 124.0(3)
C23B C24B O1B 124.6(3)
C19B C24B O1B 111.2(3)
C23A C24A O1A 125.8(3)
C23A C24A C19A 124.0(3)
O1A C24A C19A 110.2(3)
C30B C25B C26B 117.8(3)
C30B C25B C23B 123.8(3)
C26B C25B C23B 118.3(3)
C30A C25A C26A 118.1(3)
C30A C25A C23A 121.8(3)
C26A C25A C23A 120.1(3)
C27B C26B C25B 120.3(3)
C27B C26B H26B 119.8
C25B C26B H26B 119.8
C27A C26A C25A 120.7(3)
C27A C26A H26A 119.6
C25A C26A H26A 119.6
C26B C27B C28B 121.3(3)
C26B C27B H27B 119.3
C28B C27B H27B 119.3
C26A C27A C28A 120.8(3)
C26A C27A H27A 119.6
C28A C27A H27A 119.6
C27B C28B C29B 119.9(3)
C27B C28B H28B 120.0
C29B C28B H28B 120.0
C27A C28A C29A 119.8(3)
C27A C28A H28A 120.1
C29A C28A H28A 120.1
C30B C29B C28B 118.3(3)
C30B C29B P2B 118.7(2)
C28B C29B P2B 122.8(3)
C28A C29A C30A 118.9(3)
C28A C29A P2A 123.5(2)
C30A C29A P2A 117.4(2)
C29B C30B C25B 122.2(3)
C29B C30B H30B 118.9
C25B C30B H30B 118.9
C25A C30A C29A 121.5(3)
C25A C30A H30A 119.2
C29A C30A H30A 119.2
C33B C31B H31D 109.5
C33B C31B H31E 109.5
H31D C31B H31E 109.5
C33B C31B H31F 109.5
H31D C31B H31F 109.5
H31E C31B H31F 109.5
C33A C31A H31A 109.5
C33A C31A H31B 109.5
H31A C31A H31B 109.5
C33A C31A H31C 109.5
H31A C31A H31C 109.5
H31B C31A H31C 109.5
C33B C32B H32D 109.5
C33B C32B H32E 109.5
H32D C32B H32E 109.5
C33B C32B H32F 109.5
H32D C32B H32F 109.5
H32E C32B H32F 109.5
C33A C32A H32A 109.5
C33A C32A H32B 109.5
H32A C32A H32B 109.5
C33A C32A H32C 109.5
H32A C32A H32C 109.5
H32B C32A H32C 109.5
C31B C33B C32B 109.8(3)
C31B C33B P2B 111.5(2)
C32B C33B P2B 114.4(2)
C31B C33B H33B 106.9
C32B C33B H33B 106.9
P2B C33B H33B 106.9
C32A C33A C31A 110.3(3)
C32A C33A P2A 109.9(2)
C31A C33A P2A 110.1(2)
C32A C33A H33A 108.8
C31A C33A H33A 108.8
P2A C33A H33A 108.8
C36B C34B H34D 109.5
C36B C34B H34E 109.5
H34D C34B H34E 109.5
C36B C34B H34F 109.5
H34D C34B H34F 109.5
H34E C34B H34F 109.5
C36A C34A H34A 109.5
C36A C34A H34B 109.5
H34A C34A H34B 109.5
C36A C34A H34C 109.5
H34A C34A H34C 109.5
H34B C34A H34C 109.5
C36B C35B H35D 109.5
C36B C35B H35E 109.5
H35D C35B H35E 109.5
C36B C35B H35F 109.5
H35D C35B H35F 109.5
H35E C35B H35F 109.5
C36A C35A H35A 109.5
C36A C35A H35B 109.5
H35A C35A H35B 109.5
C36A C35A H35C 109.5
H35A C35A H35C 109.5
H35B C35A H35C 109.5
C35B C36B C34B 110.7(3)
C35B C36B P2B 110.8(2)
C34B C36B P2B 110.2(2)
C35B C36B H36B 108.4
C34B C36B H36B 108.4
P2B C36B H36B 108.4
C35A C36A C34A 110.5(3)
C35A C36A P2A 115.5(2)
C34A C36A P2A 109.4(2)
C35A C36A H36A 107.0
C34A C36A H36A 107.0
P2A C36A H36A 107.0

loop_
_geom_bond_atom_site_label_1
_geom_bond_atom_site_label_2
_geom_bond_distance
Ni1A Cl1A 2.1628(10)
Ni1A P1A 2.2087(10)
Ni1A P2A 2.2174(10)
Ni1B Cl1B 2.1802(10)
Ni1B P1B 2.2328(10)
Ni1B P2B 2.2432(10)
O1A C18A 1.388(4)
O1A C24A 1.401(4)
O1B C18B 1.390(4)
O1B C24B 1.396(4)
P1A C7A 1.827(3)
P1A C6A 1.854(3)
P1A C3A 1.864(3)
P1B C7B 1.831(3)
P1B C3B 1.855(3)
P1B C6B 1.856(3)
P2A C29A 1.830(3)
P2A C33A 1.850(3)
P2A C36A 1.860(3)
P2B C29B 1.831(3)
P2B C36B 1.857(3)
P2B C33B 1.859(3)
C1A C3A 1.523(4)
C1A H1AA 0.9800
C1A H1AB 0.9800
C1A H1AC 0.9800
C1B C3B 1.528(4)
C1B H1BA 0.9800
C1B H1BB 0.9800
C1B H1BC 0.9800
C2A C3A 1.530(4)
C2A H2AA 0.9800
C2A H2AB 0.9800
C2A H2AC 0.9800
C2B C3B 1.537(4)
C2B H2BA 0.9800
C2B H2BB 0.9800
C2B H2BC 0.9800
C3A H3AA 1.0000
C3B H3BA 1.0000
C4A C6A 1.525(4)
C4A H4AA 0.9800
C4A H4AB 0.9800
C4A H4AC 0.9800
C4B C6B 1.530(4)
C4B H4BA 0.9800
C4B H4BB 0.9800
C4B H4BC 0.9800
C5A C6A 1.527(4)
C5A H5AA 0.9800
C5A H5AB 0.9800
C5A H5AC 0.9800
C5B C6B 1.528(4)
C5B H5BA 0.9800
C5B H5BB 0.9800
C5B H5BC 0.9800
C6A H6AA 1.0000
C6B H6BA 1.0000
C7A C8A 1.385(4)
C7A C12A 1.403(4)
C7B C12B 1.395(4)
C7B C8B 1.396(4)
C8A C9A 1.382(5)
C8A H8AA 0.9500
C8B C9B 1.391(5)
C8B H8BA 0.9500
C9A C10A 1.374(5)
C9A H9AA 0.9500
C9B C10B 1.369(5)
C9B H9BA 0.9500
C10A C11A 1.391(4)
C10A H10A 0.9500
C10B C11B 1.398(4)
C10B H10B 0.9500
C11A C12A 1.392(4)
C11A C13A 1.482(4)
C11B C12B 1.394(4)
C11B C13B 1.480(5)
C12A H12A 0.9500
C12B H12B 0.9500
C13A C18A 1.395(4)
C13A C14A 1.409(4)
C13B C18B 1.399(5)
C13B C14B 1.407(4)
C14A C15A 1.391(5)
C14A H14A 0.9500
C14B C15B 1.387(5)
C14B H14B 0.9500
C15A C16A 1.381(5)
C15A H15A 0.9500
C15B C16B 1.374(5)
C15B H15B 0.9500
C16A C17A 1.390(5)
C16A H16A 0.9500
C16B C17B 1.391(5)
C16B H16B 0.9500
C17A C18A 1.391(4)
C17A C19A 1.439(5)
C17B C18B 1.390(4)
C17B C19B 1.454(5)
C19B C24B 1.392(4)
C19B C20B 1.392(5)
C19A C20A 1.400(5)
C19A C24A 1.402(4)
C20B C21B 1.372(5)
C20B H20B 0.9500
C20A C21A 1.378(5)
C20A H20A 0.9500
C21B C22B 1.393(5)
C21B H21B 0.9500
C21A C22A 1.383(5)
C21A H21A 0.9500
C22B C23B 1.411(4)
C22B H22B 0.9500
C22A C23A 1.397(4)
C22A H22A 0.9500
C23B C24B 1.389(5)
C23B C25B 1.489(5)
C23A C24A 1.389(4)
C23A C25A 1.490(4)
C25B C30B 1.398(4)
C25B C26B 1.398(4)
C25A C30A 1.394(4)
C25A C26A 1.396(4)
C26B C27B 1.374(5)
C26B H26B 0.9500
C26A C27A 1.370(4)
C26A H26A 0.9500
C27B C28B 1.380(4)
C27B H27B 0.9500
C27A C28A 1.388(4)
C27A H27A 0.9500
C28B C29B 1.395(4)
C28B H28B 0.9500
C28A C29A 1.390(4)
C28A H28A 0.9500
C29B C30B 1.391(4)
C29A C30A 1.395(4)
C30B H30B 0.9500
C30A H30A 0.9500
C31B C33B 1.516(4)
C31B H31D 0.9800
C31B H31E 0.9800
C31B H31F 0.9800
C31A C33A 1.533(5)
C31A H31A 0.9800
C31A H31B 0.9800
C31A H31C 0.9800
C32B C33B 1.532(4)
C32B H32D 0.9800
C32B H32E 0.9800
C32B H32F 0.9800
C32A C33A 1.531(5)
C32A H32A 0.9800
C32A H32B 0.9800
C32A H32C 0.9800
C33B H33B 1.0000
C33A H33A 1.0000
C34B C36B 1.530(4)
C34B H34D 0.9800
C34B H34E 0.9800
C34B H34F 0.9800
C34A C36A 1.527(4)
C34A H34A 0.9800
C34A H34B 0.9800
C34A H34C 0.9800
C35B C36B 1.525(4)
C35B H35D 0.9800
C35B H35E 0.9800
C35B H35F 0.9800
C35A C36A 1.524(4)
C35A H35A 0.9800
C35A H35B 0.9800
C35A H35C 0.9800
C36B H36B 1.0000
C36A H36A 1.0000

loop_
_geom_torsion_atom_site_label_1
_geom_torsion_atom_site_label_2
_geom_torsion_atom_site_label_3
_geom_torsion_atom_site_label_4
_geom_torsion
Cl1A Ni1A P1A C7A -117.23(12)
P2A Ni1A P1A C7A 62.39(12)
Cl1A Ni1A P1A C6A 114.65(12)
P2A Ni1A P1A C6A -65.73(12)
Cl1A Ni1A P1A C3A -2.86(12)
P2A Ni1A P1A C3A 176.75(11)
Cl1B Ni1B P1B C7B -152.49(13)
P2B Ni1B P1B C7B 36.76(13)
Cl1B Ni1B P1B C3B 83.75(12)
P2B Ni1B P1B C3B -86.99(12)
Cl1B Ni1B P1B C6B -29.59(13)
P2B Ni1B P1B C6B 159.67(12)
Cl1A Ni1A P2A C29A 50.86(12)
P1A Ni1A P2A C29A -128.76(11)
Cl1A Ni1A P2A C33A -63.95(13)
P1A Ni1A P2A C33A 116.42(12)
Cl1A Ni1A P2A C36A 170.02(13)
P1A Ni1A P2A C36A -9.61(14)
Cl1B Ni1B P2B C29B 80.39(13)
P1B Ni1B P2B C29B -112.33(12)
Cl1B Ni1B P2B C36B -35.71(12)
P1B Ni1B P2B C36B 131.57(11)
Cl1B Ni1B P2B C33B -155.78(13)
P1B Ni1B P2B C33B 11.50(13)
C7A P1A C3A C1A -59.7(3)
C6A P1A C3A C1A 48.2(3)
Ni1A P1A C3A C1A 176.5(2)
C7A P1A C3A C2A 66.9(3)
C6A P1A C3A C2A 174.7(2)
Ni1A P1A C3A C2A -57.0(2)
C7B P1B C3B C1B 158.2(2)
C6B P1B C3B C1B 51.3(3)
Ni1B P1B C3B C1B -68.1(3)
C7B P1B C3B C2B -80.0(3)
C6B P1B C3B C2B 173.1(2)
Ni1B P1B C3B C2B 53.7(2)
C7A P1A C6A C4A 166.2(2)
C3A P1A C6A C4A 60.1(3)
Ni1A P1A C6A C4A -60.2(3)
C7A P1A C6A C5A -71.5(3)
C3A P1A C6A C5A -177.6(2)
Ni1A P1A C6A C5A 62.1(2)
C7B P1B C6B C5B 75.8(3)
C3B P1B C6B C5B -175.3(2)
Ni1B P1B C6B C5B -57.9(3)
C7B P1B C6B C4B -51.2(3)
C3B P1B C6B C4B 57.7(3)
Ni1B P1B C6B C4B 175.1(2)
C6A P1A C7A C8A -9.9(3)
C3A P1A C7A C8A 96.7(3)
Ni1A P1A C7A C8A -145.5(3)
C6A P1A C7A C12A 171.8(2)
C3A P1A C7A C12A -81.6(3)
Ni1A P1A C7A C12A 36.2(3)
C3B P1B C7B C12B 176.2(3)
C6B P1B C7B C12B -76.7(3)
Ni1B P1B C7B C12B 50.6(3)
C3B P1B C7B C8B -3.5(3)
C6B P1B C7B C8B 103.5(3)
Ni1B P1B C7B C8B -129.2(3)
C12A C7A C8A C9A 0.0(5)
P1A C7A C8A C9A -178.3(3)
C12B C7B C8B C9B 0.2(5)
P1B C7B C8B C9B 179.9(3)
C7A C8A C9A C10A 2.4(6)
C7B C8B C9B C10B 1.7(5)
C8A C9A C10A C11A -2.4(6)
C8B C9B C10B C11B -1.5(5)
C9A C10A C11A C12A 0.0(5)
C9A C10A C11A C13A 175.9(3)
C9B C10B C11B C12B -0.7(5)
C9B C10B C11B C13B 175.5(3)
C10A C11A C12A C7A 2.4(5)
C13A C11A C12A C7A -173.3(3)
C8A C7A C12A C11A -2.4(5)
P1A C7A C12A C11A 175.9(2)
C10B C11B C12B C7B 2.7(5)
C13B C11B C12B C7B -173.5(3)
C8B C7B C12B C11B -2.4(5)
P1B C7B C12B C11B 177.8(2)
C10A C11A C13A C18A 148.0(3)
C12A C11A C13A C18A -36.4(5)
C10A C11A C13A C14A -35.6(5)
C12A C11A C13A C14A 140.1(3)
C12B C11B C13B C18B -36.9(5)
C10B C11B C13B C18B 147.1(3)
C12B C11B C13B C14B 140.5(3)
C10B C11B C13B C14B -35.6(5)
C18A C13A C14A C15A 0.9(5)
C11A C13A C14A C15A -175.9(3)
C18B C13B C14B C15B 0.8(5)
C11B C13B C14B C15B -176.9(3)
C13A C14A C15A C16A 0.9(5)
C13B C14B C15B C16B -0.2(6)
C14A C15A C16A C17A -1.6(5)
C14B C15B C16B C17B 0.5(5)
C15A C16A C17A C18A 0.5(5)
C15A C16A C17A C19A -177.6(3)
C15B C16B C17B C18B -1.5(5)
C15B C16B C17B C19B 179.7(4)
C24A O1A C18A C17A -0.2(3)
C24A O1A C18A C13A -179.3(3)
C16A C17A C18A O1A -177.6(3)
C19A C17A C18A O1A 0.9(4)
C16A C17A C18A C13A 1.5(5)
C19A C17A C18A C13A -179.9(3)
C14A C13A C18A O1A 176.9(3)
C11A C13A C18A O1A -6.4(5)
C14A C13A C18A C17A -2.2(5)
C11A C13A C18A C17A 174.5(3)
C24B O1B C18B C17B 0.0(3)
C24B O1B C18B C13B 179.9(3)
C16B C17B C18B O1B -177.8(3)
C19B C17B C18B O1B 1.3(4)
C16B C17B C18B C13B 2.3(5)
C19B C17B C18B C13B -178.6(3)
C14B C13B C18B O1B 178.3(3)
C11B C13B C18B O1B -4.2(5)
C14B C13B C18B C17B -1.8(5)
C11B C13B C18B C17B 175.7(3)
C18B C17B C19B C24B -2.1(4)
C16B C17B C19B C24B 176.8(4)
C18B C17B C19B C20B -179.6(4)
C16B C17B C19B C20B -0.6(7)
C16A C17A C19A C20A -2.2(7)
C18A C17A C19A C20A 179.5(4)
C16A C17A C19A C24A 177.0(4)
C18A C17A C19A C24A -1.3(4)
C24B C19B C20B C21B 0.0(5)
C17B C19B C20B C21B 177.1(4)
C24A C19A C20A C21A -0.5(5)
C17A C19A C20A C21A 178.7(4)
C19B C20B C21B C22B -2.5(5)
C19A C20A C21A C22A -1.2(5)
C20B C21B C22B C23B 1.0(6)
C20A C21A C22A C23A 0.8(5)
C21B C22B C23B C24B 3.0(5)
C21B C22B C23B C25B -170.7(3)
C21A C22A C23A C24A 1.2(5)
C21A C22A C23A C25A -175.3(3)
C22B C23B C24B C19B -5.7(5)
C25B C23B C24B C19B 167.7(3)
C22B C23B C24B O1B 179.2(3)
C25B C23B C24B O1B -7.4(5)
C20B C19B C24B C23B 4.4(5)
C17B C19B C24B C23B -173.4(3)
C20B C19B C24B O1B -179.9(3)
C17B C19B C24B O1B 2.3(4)
C18B O1B C24B C23B 174.2(3)
C18B O1B C24B C19B -1.5(3)
C22A C23A C24A O1A 179.5(3)
C25A C23A C24A O1A -4.2(5)
C22A C23A C24A C19A -3.0(5)
C25A C23A C24A C19A 173.4(3)
C18A O1A C24A C23A 177.2(3)
C18A O1A C24A C19A -0.6(3)
C20A C19A C24A C23A 2.7(5)
C17A C19A C24A C23A -176.7(3)
C20A C19A C24A O1A -179.4(3)
C17A C19A C24A O1A 1.2(4)
C24B C23B C25B C30B 29.7(5)
C22B C23B C25B C30B -157.4(3)
C24B C23B C25B C26B -145.9(3)
C22B C23B C25B C26B 27.0(5)
C24A C23A C25A C30A 28.2(5)
C22A C23A C25A C30A -155.7(3)
C24A C23A C25A C26A -150.7(3)
C22A C23A C25A C26A 25.4(5)
C30B C25B C26B C27B 0.8(5)
C23B C25B C26B C27B 176.7(3)
C30A C25A C26A C27A -0.5(5)
C23A C25A C26A C27A 178.4(3)
C25B C26B C27B C28B -1.9(5)
C25A C26A C27A C28A -1.8(5)
C26B C27B C28B C29B 1.1(5)
C26A C27A C28A C29A 2.1(5)
C27B C28B C29B C30B 0.9(5)
C27B C28B C29B P2B -174.6(3)
C36B P2B C29B C30B 160.6(2)
C33B P2B C29B C30B -92.7(3)
Ni1B P2B C29B C30B 40.9(3)
C36B P2B C29B C28B -23.9(3)
C33B P2B C29B C28B 82.8(3)
Ni1B P2B C29B C28B -143.6(2)
C27A C28A C29A C30A -0.2(5)
C27A C28A C29A P2A -175.7(2)
C33A P2A C29A C28A -27.8(3)
C36A P2A C29A C28A 81.9(3)
Ni1A P2A C29A C28A -146.5(2)
C33A P2A C29A C30A 156.6(2)
C36A P2A C29A C30A -93.7(3)
Ni1A P2A C29A C30A 37.9(3)
C28B C29B C30B C25B -2.0(5)
P2B C29B C30B C25B 173.7(2)
C26B C25B C30B C29B 1.2(5)
C23B C25B C30B C29B -174.4(3)
C26A C25A C30A C29A 2.5(5)
C23A C25A C30A C29A -176.4(3)
C28A C29A C30A C25A -2.2(5)
P2A C29A C30A C25A 173.6(2)
C29B P2B C33B C31B 68.0(3)
C36B P2B C33B C31B 175.1(2)
Ni1B P2B C33B C31B -61.6(3)
C29B P2B C33B C32B -57.5(3)
C36B P2B C33B C32B 49.6(3)
Ni1B P2B C33B C32B 173.0(2)
C29A P2A C33A C32A 174.6(3)
C36A P2A C33A C32A 68.2(3)
Ni1A P2A C33A C32A -66.9(3)
C29A P2A C33A C31A -63.7(3)
C36A P2A C33A C31A -170.1(2)
Ni1A P2A C33A C31A 54.8(3)
C29B P2B C36B C35B 167.8(2)
C33B P2B C36B C35B 61.7(3)
Ni1B P2B C36B C35B -69.1(3)
C29B P2B C36B C34B -69.4(3)
C33B P2B C36B C34B -175.4(2)
Ni1B P2B C36B C34B 53.7(2)
C29A P2A C36A C35A -69.2(3)
C33A P2A C36A C35A 39.3(3)
Ni1A P2A C36A C35A 167.5(2)
C29A P2A C36A C34A 56.2(3)
C33A P2A C36A C34A 164.7(2)
Ni1A P2A C36A C34A -67.1(3)
